data_7247585
loop_
_publ_author_name
'Sobczak, Paulina'
'Siera\'nski, Tomasz'
'\'Swi\;atkowski, Marcin'
'Trz\;esowska-Kruszy\'nska, Agata'

_publ_section_title
;
 New Schiff base salts as sources of blue and green light in the solid
 state: the role of the anion and protonation
;
_journal_issue 44
_journal_name_full CrystEngComm
_journal_page_first 6185
_journal_page_last 6193
_journal_paper_doi 10.1039/D3CE00758H
_journal_volume 25
_journal_year 2023
_chemical_formula_moiety 'C15 H13 N O3'
_chemical_formula_sum 'C15 H13 N O3'
_chemical_formula_weight 255.26
_space_group_crystal_system monoclinic
_space_group_IT_number 14
_space_group_name_Hall '-P 2ybc'
_space_group_name_H-M_alt 'P 1 21/c 1'
_atom_sites_solution_hydrogens geom
_atom_sites_solution_primary dual
_audit_creation_date 2022-12-06
_audit_creation_method
;
Olex2 1.5-ac5-024
(compiled 2022.04.12 svn.rca3783a0 for Rigaku Oxford Diffraction, GUI svn.r6498)
;
_audit_update_record
;
2023-07-28 deposited with the CCDC.	2023-10-25 downloaded from the CCDC.
;
_cell_angle_alpha 90
_cell_angle_beta 92.4431(5)
_cell_angle_gamma 90
_cell_formula_units_Z 4
_cell_length_a 3.82566(3)
_cell_length_b 15.07160(6)
_cell_length_c 21.19950(9)
_cell_measurement_reflns_used 68442
_cell_measurement_temperature 100.01(10)
_cell_measurement_theta_max 78.7130
_cell_measurement_theta_min 3.5740
_cell_volume 1221.227(12)
_computing_cell_refinement 'CrysAlisPro 1.171.42.68a (Rigaku OD, 2022)'
_computing_data_collection 'CrysAlisPro 1.171.42.68a (Rigaku OD, 2022)'
_computing_data_reduction 'CrysAlisPro 1.171.42.68a (Rigaku OD, 2022)'
_computing_molecular_graphics 'Olex2 1.5-ac5-024 (Dolomanov et al., 2009)'
_computing_publication_material 'Olex2 1.5-ac5-024 (Dolomanov et al., 2009)'
_computing_structure_refinement 'SHELXL 2018/3 (Sheldrick, 2015)'
_computing_structure_solution 'SHELXT 2018/2 (Sheldrick, 2018)'
_diffrn_ambient_environment N~2~
_diffrn_ambient_temperature 100.01(10)
_diffrn_detector 'Hybrid Pixel Array Detector'
_diffrn_detector_area_resol_mean 5.8140
_diffrn_detector_type 'Pilatus 300K'
_diffrn_measured_fraction_theta_full 1.000
_diffrn_measured_fraction_theta_max 0.996
_diffrn_measurement_details
;
List of Runs (angles in degrees, time in seconds):

  # Type    Start    End  Width  t~exp~   \w     \q     \k     \f   Frames
#--------------------------------------------------------------------------
  1  \w    -25.00  26.00   0.50    0.10    --   49.71 -19.00-180.00  102
  2  \w    -43.00  24.00   0.50    0.10    --  -50.71  38.00 -60.00  134
  3  \w    -26.00  25.00   0.50    0.10    --  -50.71  19.00   0.00  102
  4  \w    -26.00  25.00   0.50    0.10    --  -50.71  19.00 150.00  102
  5  \w    -26.00  25.00   0.50    0.10    --  -50.71  19.00-120.00  102
  6  \w    -26.00  25.00   0.50    0.10    --  -50.71  19.00-150.00  102
  7  \w    -43.00 -11.00   0.50    0.22    --  -86.25  38.00 -60.00   64
  8  \w    -43.00 -11.00   0.50    0.22    --  -86.25  38.00  60.00   64
  9  \w    -43.00 -11.00   0.50    0.22    --  -86.25  38.00  90.00   64
 10  \w   -158.00 -73.00   0.50    0.22    --  -86.25-125.00  30.00  170
 11  \w    -43.00 -11.00   0.50    0.22    --  -86.25  38.00  30.00   64
 12  \w    -43.00 -11.00   0.50    0.22    --  -86.25  38.00 -30.00   64
 13  \w     39.00 107.00   0.50    0.22    --  107.75 -99.00 -60.00  136
 14  \w     39.00 107.00   0.50    0.22    --  107.75 -99.00 120.00  136
 15  \w     38.00 117.00   0.50    0.22    --  107.75-132.00 -55.00  158
 16  \w     37.00  66.00   0.50    0.22    --  107.75 -57.00 -60.00   58
 17  \w     43.00 105.00   0.50    0.22    --  107.75 -77.00 120.00  124
 18  \w     97.00 178.00   0.50    0.22    --  107.75  19.00-150.00  162
 19  \w     37.00  66.00   0.50    0.22    --  107.75 -57.00 -90.00   58
 20  \w     27.00 114.00   0.50    0.10    --   49.71  77.00 150.00  174
 21  \w     27.00 114.00   0.50    0.10    --   49.71  77.00 -60.00  174
 22  \w     60.00 121.00   0.50    0.10    --   49.71-178.00-180.00  122
 23  \w     27.00 114.00   0.50    0.10    --   49.71  77.00  30.00  174
 24  \w   -115.00 -28.00   0.50    0.10    --  -50.71 -77.00 -90.00  174
 25  \w   -157.00 -71.00   0.50    0.22    --  -86.25 -57.00 -30.00  172
 26  \w   -151.00 -64.00   0.50    0.22    --  -86.25 -77.00 -60.00  174
 27  \w   -151.00 -64.00   0.50    0.22    --  -86.25 -77.00 120.00  174
 28  \w   -151.00 -64.00   0.50    0.22    --  -86.25 -77.00  30.00  174
 29  \w   -151.00 -64.00   0.50    0.22    --  -86.25 -77.00-180.00  174
 30  \w   -151.00 -64.00   0.50    0.22    --  -86.25 -77.00-120.00  174
 31  \w     97.00 178.00   0.50    0.22    --  107.75  38.00 -90.00  162
 32  \w     37.00 165.00   0.50    0.22    --  107.75   0.00 120.00  256
 33  \w     37.00  66.00   0.50    0.22    --  107.75 -57.00-180.00   58
 34  \w     39.00 107.00   0.50    0.22    --  107.75 -99.00  30.00  136
 35  \w     27.00 114.00   0.50    0.10    --   49.71  77.00 120.00  174
 36  \w     27.00 114.00   0.50    0.10    --   49.71  77.00-150.00  174
 37  \w     35.00 121.00   0.50    0.10    --   49.71  57.00 -60.00  172
 38  \w   -115.00 -28.00   0.50    0.10    --  -50.71 -77.00  30.00  174
 39  \w   -125.00 -40.00   0.50    0.10    --  -50.71 -38.00 150.00  170
 40  \w   -151.00 -64.00   0.50    0.22    --  -86.25 -77.00  60.00  174
 41  \w   -151.00 -64.00   0.50    0.22    --  -86.25 -77.00-150.00  174
 42  \w   -151.00 -64.00   0.50    0.22    --  -86.25 -77.00   0.00  174
 43  \w    -43.00 -11.00   0.50    0.22    --  -86.25  38.00 120.00   64
 44  \w   -151.00 -64.00   0.50    0.22    --  -86.25 -77.00  90.00  174
 45  \w   -151.00 -64.00   0.50    0.22    --  -86.25 -77.00 150.00  174
 46  \w   -151.00 -64.00   0.50    0.22    --  -86.25 -77.00 -90.00  174
 47  \w     43.00 105.00   0.50    0.22    --  107.75 -77.00   0.00  124
 48  \w     37.00  66.00   0.50    0.22    --  107.75 -57.00  30.00   58
 49  \w     37.00  66.00   0.50    0.22    --  107.75 -57.00 150.00   58
 50  \w     62.00 120.00   0.50    0.10    --   49.71 178.00  60.00  116
 51  \w   -125.00 -40.00   0.50    0.10    --  -50.71 -38.00 -90.00  170
 52  \w   -115.00 -28.00   0.50    0.10    --  -50.71 -77.00 120.00  174
 53  \w   -125.00 -40.00   0.50    0.10    --  -50.71 -38.00  60.00  170
 54  \w   -125.00 -40.00   0.50    0.10    --  -50.71 -38.00-180.00  170
 55  \w   -151.00 -64.00   0.50    0.22    --  -86.25 -77.00 -30.00  174
 56  \w     37.00  66.00   0.50    0.22    --  107.75 -57.00  90.00   58
 57  \w     85.00 172.00   0.50    0.22    --  107.75  77.00  60.00  174
 58  \w     94.00 178.00   0.50    0.22    --  107.75 125.00 -30.00  168
 59  \w     85.00 172.00   0.50    0.22    --  107.75  77.00 -30.00  174
 60  \w     37.00  66.00   0.50    0.22    --  107.75 -57.00 120.00   58
 61  \w     39.00 107.00   0.50    0.22    --  107.75 -99.00  60.00  136
 62  \w     85.00 172.00   0.50    0.22    --  107.75  77.00-150.00  174
 63  \w     85.00 172.00   0.50    0.22    --  107.75  77.00  30.00  174
 64  \w     85.00 172.00   0.50    0.22    --  107.75  77.00 120.00  174
 65  \w     35.00 121.00   0.50    0.10    --   49.71  57.00 120.00  172
 66  \w     35.00 121.00   0.50    0.10    --   49.71  57.00 -30.00  172
 67  \w     35.00 121.00   0.50    0.10    --   49.71  57.00  30.00  172
 68  \w     39.00 124.00   0.50    0.10    --   49.71  38.00 -60.00  170
 69  \w   -125.00 -40.00   0.50    0.10    --  -50.71 -38.00-120.00  170
 70  \w   -157.00 -71.00   0.50    0.22    --  -86.25 -57.00  30.00  172
 71  \w   -161.00 -76.00   0.50    0.22    --  -86.25 -38.00-150.00  170
 72  \w   -157.00 -71.00   0.50    0.22    --  -86.25 -57.00-180.00  172
 73  \w   -157.00 -71.00   0.50    0.22    --  -86.25 -57.00   0.00  172
 74  \w   -158.00 -73.00   0.50    0.22    --  -86.25-125.00-150.00  170
 75  \w   -161.00 -76.00   0.50    0.22    --  -86.25 -38.00 -90.00  170
 76  \w     43.00 105.00   0.50    0.22    --  107.75 -77.00 -60.00  124
 77  \w     93.00 178.00   0.50    0.22    --  107.75  57.00-180.00  170
 78  \w     37.00  66.00   0.50    0.22    --  107.75 -57.00-150.00   58
 79  \w     85.00 172.00   0.50    0.22    --  107.75  77.00  90.00  174
 80  \w     35.00 121.00   0.50    0.10    --   49.71  57.00-180.00  172
 81  \w    -25.00  26.00   0.50    0.10    --   49.71 -19.00 150.00  102
 82  \w   -125.00 -40.00   0.50    0.10    --  -50.71 -38.00  30.00  170
 83  \w   -115.00 -28.00   0.50    0.10    --  -50.71 -77.00 -30.00  174
 84  \w   -125.00 -40.00   0.50    0.10    --  -50.71 -38.00-150.00  170
 85  \w   -157.00 -71.00   0.50    0.22    --  -86.25 -57.00 120.00  172
 86  \w     93.00 178.00   0.50    0.22    --  107.75  57.00  60.00  170
 87  \w     37.00 165.00   0.50    0.22    --  107.75   0.00-180.00  256
 88  \w     93.00 178.00   0.50    0.22    --  107.75  57.00 -60.00  170
 89  \w     85.00 172.00   0.50    0.22    --  107.75  77.00   0.00  174
 90  \w     85.00 172.00   0.50    0.22    --  107.75  77.00 -90.00  174
 91  \w     37.00 165.00   0.50    0.22    --  107.75   0.00-150.00  256
 92  \w     37.00 165.00   0.50    0.22    --  107.75   0.00-120.00  256
 93  \w     37.00 165.00   0.50    0.22    --  107.75   0.00 -90.00  256
 94  \w     85.00 172.00   0.50    0.22    --  107.75  77.00-120.00  174
 95  \w   -122.00 -36.00   0.50    0.10    --  -50.71 -57.00  90.00  172
 96  \w   -126.00 -40.00   0.50    0.10    --  -50.71 -19.00  90.00  172
 97  \w   -126.00 -40.00   0.50    0.10    --  -50.71 -19.00 -90.00  172
 98  \w   -126.00 -40.00   0.50    0.10    --  -50.71 -19.00  30.00  172
 99  \w   -126.00 -40.00   0.50    0.10    --  -50.71 -19.00 -30.00  172
100  \w     37.00 165.00   0.50    0.22    --  107.75   0.00 -30.00  256
101  \w     37.00 165.00   0.50    0.22    --  107.75   0.00 150.00  256
102  \w     37.00 165.00   0.50    0.22    --  107.75   0.00 -60.00  256
103  \w     37.00 165.00   0.50    0.22    --  107.75   0.00  90.00  256
104  \w     37.00 165.00   0.50    0.22    --  107.75   0.00  60.00  256
105  \w     37.00 165.00   0.50    0.22    --  107.75   0.00  30.00  256
106  \w     37.00 165.00   0.50    0.22    --  107.75   0.00-180.00  256
107  \w     37.00 165.00   0.50    0.22    --  107.75   0.00-150.00  256
108  \w     37.00 165.00   0.50    0.22    --  107.75   0.00-120.00  256
109  \w     37.00 165.00   0.50    0.22    --  107.75   0.00   0.00  256
110  \w    -21.00 106.00   0.50    0.10    --   49.71   0.00-180.00  254
111  \w    -21.00 106.00   0.50    0.10    --   49.71   0.00 -60.00  254
112  \w   -115.00 -28.00   0.50    0.10    --  -50.71 -77.00  60.00  174
;
_diffrn_measurement_device 'four-circle diffractometer'
_diffrn_measurement_device_type 'XtaLAB Synergy, Dualflex, Pilatus 300K'
_diffrn_measurement_method '\w scans'
_diffrn_orient_matrix_type 'CrysAlisPro convention (1999,Acta A55,543-557)'
_diffrn_orient_matrix_UB_11 -0.0287775000
_diffrn_orient_matrix_UB_12 0.0350233000
_diffrn_orient_matrix_UB_13 -0.0682860000
_diffrn_orient_matrix_UB_21 -0.0556721000
_diffrn_orient_matrix_UB_22 0.0947184000
_diffrn_orient_matrix_UB_23 0.0249828000
_diffrn_orient_matrix_UB_31 0.3981935000
_diffrn_orient_matrix_UB_32 0.0157831000
_diffrn_orient_matrix_UB_33 0.0016933000
_diffrn_radiation_monochromator mirror
_diffrn_radiation_probe x-ray
_diffrn_radiation_type 'Cu K\a'
_diffrn_radiation_wavelength 1.54184
_diffrn_reflns_av_R_equivalents 0.0490
_diffrn_reflns_av_unetI/netI 0.0109
_diffrn_reflns_Laue_measured_fraction_full 1.000
_diffrn_reflns_Laue_measured_fraction_max 0.996
_diffrn_reflns_limit_h_max 4
_diffrn_reflns_limit_h_min -4
_diffrn_reflns_limit_k_max 19
_diffrn_reflns_limit_k_min -19
_diffrn_reflns_limit_l_max 26
_diffrn_reflns_limit_l_min -26
_diffrn_reflns_number 85187
_diffrn_reflns_point_group_measured_fraction_full 1.000
_diffrn_reflns_point_group_measured_fraction_max 0.996
_diffrn_reflns_theta_full 67.684
_diffrn_reflns_theta_max 78.910
_diffrn_reflns_theta_min 3.599
_diffrn_source 'micro-focus sealed X-ray tube'
_diffrn_source_type 'PhotonJet (Cu) X-ray Source'
_exptl_absorpt_coefficient_mu 0.800
_exptl_absorpt_correction_T_max 0.945
_exptl_absorpt_correction_T_min 0.865
_exptl_absorpt_correction_type analytical
_exptl_absorpt_process_details
;
CrysAlisPro 1.171.42.68a (Rigaku Oxford Diffraction, 2022)
Analytical numeric absorption correction using a multifaceted crystal
model based on expressions derived by R.C. Clark & J.S. Reid.
(Clark, R. C. & Reid, J. S. (1995). Acta Cryst. A51, 887-897)
Empirical absorption correction using spherical harmonics,
implemented in SCALE3 ABSPACK scaling algorithm.
;
_exptl_crystal_colour colourless
_exptl_crystal_colour_primary colourless
_exptl_crystal_density_diffrn 1.388
_exptl_crystal_description block
_exptl_crystal_F_000 536
_exptl_crystal_size_max 0.221
_exptl_crystal_size_mid 0.2
_exptl_crystal_size_min 0.086
_refine_diff_density_max 0.247
_refine_diff_density_min -0.200
_refine_diff_density_rms 0.042
_refine_ls_extinction_method none
_refine_ls_goodness_of_fit_ref 1.057
_refine_ls_hydrogen_treatment constr
_refine_ls_matrix_type full
_refine_ls_number_parameters 174
_refine_ls_number_reflns 2622
_refine_ls_number_restraints 0
_refine_ls_restrained_S_all 1.057
_refine_ls_R_factor_all 0.0346
_refine_ls_R_factor_gt 0.0339
_refine_ls_shift/su_max 0.001
_refine_ls_shift/su_mean 0.000
_refine_ls_structure_factor_coef Fsqd
_refine_ls_weighting_details 'w=1/[\s^2^(Fo^2^)+(0.0432P)^2^+0.4861P] where P=(Fo^2^+2Fc^2^)/3'
_refine_ls_weighting_scheme calc
_refine_ls_wR_factor_gt 0.0887
_refine_ls_wR_factor_ref 0.0893
_reflns_Friedel_coverage 0.000
_reflns_number_gt 2533
_reflns_number_total 2622
_reflns_threshold_expression 'I > 2\s(I)'
_cod_data_source_file d3ce00758h2.cif
_cod_data_source_block ps010-no3pl
_cod_depositor_comments 'Adding full bibliography for 7247579--7247585.cif.'
_cod_original_cell_volume 1221.225(11)
_cod_database_code 7247585
_shelx_shelxl_version_number 2018/3
_chemical_oxdiff_formula 'C15 H13 N1 O3'
_shelx_space_group_comment
;
The symmetry employed for this shelxl refinement is uniquely defined
by the following loop, which should always be used as a source of
symmetry information in preference to the above space-group names.
They are only intended as comments.
;
_shelx_estimated_absorpt_t_max 0.934
_shelx_estimated_absorpt_t_min 0.843
_olex2_refinement_description
;
1. Fixed Uiso
 At 1.2 times of:
  All C(H) groups
 At 1.5 times of:
  All C(H,H,H) groups, All O(H) groups
2.a Aromatic/amide H refined with riding coordinates:
 C10(H10), C11(H11), C7(H7), C6(H6), C4(H4), C14(H14), C13(H13), C3(H3), C8(H8)
2.b Idealised Me refined as rotating group:
 C15(H15A,H15B,H15C)
2.c Idealised tetrahedral OH refined as rotating group:
 O1(H1)
;
_olex2_submission_special_instructions 'No special instructions were received'
_oxdiff_exptl_absorpt_empirical_details
;
Empirical correction (ABSPACK) includes:
- Absorption correction using spherical harmonics
- Frame scaling
;
_oxdiff_exptl_absorpt_empirical_full_max 1.452
_oxdiff_exptl_absorpt_empirical_full_min 0.703

loop_
_space_group_symop_operation_xyz
'x, y, z'
'-x, y+1/2, -z+1/2'
'-x, -y, -z'
'x, -y-1/2, z-1/2'

loop_
_atom_site_label
_atom_site_type_symbol
_atom_site_fract_x
_atom_site_fract_y
_atom_site_fract_z
_atom_site_U_iso_or_equiv
_atom_site_adp_type
_atom_site_occupancy
_atom_site_site_symmetry_order
_atom_site_calc_flag
_atom_site_refinement_flags_posn
_atom_site_refinement_flags_adp
_atom_site_refinement_flags_occupancy
_atom_site_disorder_assembly
_atom_site_disorder_group
O3 O 0.5969(2) 0.13698(5) 0.72128(3) 0.02125(18) Uani 1 1 d . . . . .
O1 O 0.8309(2) 0.94148(5) 0.56585(4) 0.0267(2) Uani 1 1 d . . . . .
H1 H 0.869709 0.991866 0.550729 0.040 Uiso 1 1 calc R U . . .
O2 O 1.0470(2) 0.89793(5) 0.47433(4) 0.02499(19) Uani 1 1 d . . . . .
N1 N 0.7370(2) 0.52120(6) 0.59710(4) 0.01749(19) Uani 1 1 d . . . . .
C5 C 0.7898(3) 0.61119(6) 0.58251(4) 0.0158(2) Uani 1 1 d . . . . .
C12 C 0.6302(3) 0.22318(6) 0.70204(5) 0.0167(2) Uani 1 1 d . . . . .
C10 C 0.8563(3) 0.36769(7) 0.72961(5) 0.0172(2) Uani 1 1 d . . . . .
H10 H 0.974299 0.405907 0.759110 0.021 Uiso 1 1 calc R U . . .
C11 C 0.8020(3) 0.27972(7) 0.74523(5) 0.0177(2) Uani 1 1 d . . . . .
H11 H 0.881614 0.257877 0.785347 0.021 Uiso 1 1 calc R U . . .
C7 C 0.9823(3) 0.71917(7) 0.50769(4) 0.0166(2) Uani 1 1 d . . . . .
H7 H 1.087924 0.732853 0.469119 0.020 Uiso 1 1 calc R U . . .
C6 C 0.9397(3) 0.63151(6) 0.52505(4) 0.0169(2) Uani 1 1 d . . . . .
H6 H 1.011701 0.585195 0.498120 0.020 Uiso 1 1 calc R U . . .
C4 C 0.6780(3) 0.67981(7) 0.62141(4) 0.0166(2) Uani 1 1 d . . . . .
H4 H 0.574607 0.666228 0.660213 0.020 Uiso 1 1 calc R U . . .
C9 C 0.7390(3) 0.40090(6) 0.67069(4) 0.0160(2) Uani 1 1 d . . . . .
C14 C 0.5609(3) 0.34364(7) 0.62863(5) 0.0169(2) Uani 1 1 d . . . . .
H14 H 0.475364 0.365786 0.588949 0.020 Uiso 1 1 calc R U . . .
C13 C 0.5062(3) 0.25533(7) 0.64343(5) 0.0174(2) Uani 1 1 d . . . . .
H13 H 0.386021 0.217174 0.614168 0.021 Uiso 1 1 calc R U . . .
C3 C 0.7179(3) 0.76760(7) 0.60334(5) 0.0166(2) Uani 1 1 d . . . . .
H3 H 0.640937 0.814032 0.629695 0.020 Uiso 1 1 calc R U . . .
C2 C 0.8713(3) 0.78781(6) 0.54639(4) 0.0158(2) Uani 1 1 d . . . . .
C8 C 0.8088(3) 0.49300(7) 0.65297(5) 0.0168(2) Uani 1 1 d . . . . .
H8 H 0.909378 0.532467 0.683616 0.020 Uiso 1 1 calc R U . . .
C1 C 0.9228(3) 0.88026(7) 0.52591(5) 0.0182(2) Uani 1 1 d . . . . .
C15 C 0.4344(3) 0.07623(7) 0.67719(5) 0.0239(2) Uani 1 1 d . . . . .
H15A H 0.556335 0.078087 0.637481 0.036 Uiso 1 1 calc R U . . .
H15B H 0.188923 0.092983 0.669272 0.036 Uiso 1 1 calc R U . . .
H15C H 0.446713 0.016038 0.694621 0.036 Uiso 1 1 calc R U . . .

loop_
_atom_site_aniso_label
_atom_site_aniso_U_11
_atom_site_aniso_U_22
_atom_site_aniso_U_33
_atom_site_aniso_U_23
_atom_site_aniso_U_13
_atom_site_aniso_U_12
O3 0.0279(4) 0.0162(4) 0.0199(4) 0.0023(3) 0.0036(3) -0.0009(3)
O1 0.0435(5) 0.0144(4) 0.0231(4) -0.0015(3) 0.0128(3) -0.0005(3)
O2 0.0386(5) 0.0173(4) 0.0198(4) 0.0010(3) 0.0103(3) -0.0005(3)
N1 0.0198(4) 0.0161(4) 0.0167(4) 0.0003(3) 0.0022(3) -0.0004(3)
C5 0.0156(5) 0.0167(5) 0.0147(4) 0.0002(4) -0.0019(3) -0.0012(4)
C12 0.0166(5) 0.0165(5) 0.0173(5) 0.0013(4) 0.0059(4) 0.0015(4)
C10 0.0164(5) 0.0200(5) 0.0152(5) -0.0018(4) 0.0011(4) 0.0007(4)
C11 0.0180(5) 0.0216(5) 0.0137(4) 0.0021(4) 0.0016(4) 0.0023(4)
C7 0.0176(5) 0.0190(5) 0.0133(4) 0.0001(3) 0.0012(3) 0.0002(4)
C6 0.0194(5) 0.0170(5) 0.0143(5) -0.0020(4) 0.0002(4) 0.0011(4)
C4 0.0172(5) 0.0193(5) 0.0133(4) 0.0004(4) 0.0011(3) -0.0005(4)
C9 0.0149(5) 0.0176(5) 0.0158(4) -0.0003(4) 0.0032(4) 0.0013(4)
C14 0.0176(5) 0.0200(5) 0.0133(4) 0.0005(4) 0.0015(3) 0.0014(4)
C13 0.0173(5) 0.0197(5) 0.0152(4) -0.0019(4) 0.0027(4) -0.0004(4)
C3 0.0174(5) 0.0178(5) 0.0147(4) -0.0017(4) 0.0008(4) 0.0009(4)
C2 0.0164(5) 0.0162(5) 0.0149(4) -0.0001(3) -0.0001(3) 0.0002(4)
C8 0.0156(5) 0.0182(5) 0.0167(5) -0.0017(4) 0.0016(4) 0.0003(4)
C1 0.0203(5) 0.0180(5) 0.0165(5) -0.0007(4) 0.0020(4) 0.0003(4)
C15 0.0256(6) 0.0183(5) 0.0281(5) -0.0016(4) 0.0049(4) -0.0027(4)

loop_
_atom_type_symbol
_atom_type_description
_atom_type_scat_dispersion_real
_atom_type_scat_dispersion_imag
_atom_type_scat_source
C C 0.0181 0.0091 'International Tables Vol C Tables 4.2.6.8 and 6.1.1.4'
H H 0.0000 0.0000 'International Tables Vol C Tables 4.2.6.8 and 6.1.1.4'
N N 0.0311 0.0180 'International Tables Vol C Tables 4.2.6.8 and 6.1.1.4'
O O 0.0492 0.0322 'International Tables Vol C Tables 4.2.6.8 and 6.1.1.4'

loop_
_exptl_crystal_face_index_h
_exptl_crystal_face_index_k
_exptl_crystal_face_index_l
_exptl_crystal_face_perp_dist
0 -10 -2 0.0861
2 0 -1 0.1068
-2 0 1 0.1068
0 10 2 0.1095
0 1 -14 0.0492
0 -1 14 0.0328
2 0 10 0.0626
2 1 5 0.0903
-2 0 -9 0.1012
0 5 12 0.0523
0 -5 -12 0.0730

loop_
_geom_angle_atom_site_label_1
_geom_angle_atom_site_label_2
_geom_angle_atom_site_label_3
_geom_angle
_geom_angle_site_symmetry_1
_geom_angle_site_symmetry_3
_geom_angle_publ_flag
C12 O3 C15 117.12(8) . . ?
C1 O1 H1 109.5 . . ?
C8 N1 C5 119.80(9) . . ?
C6 C5 N1 117.98(9) . . ?
C4 C5 N1 122.12(9) . . ?
C4 C5 C6 119.77(9) . . ?
O3 C12 C11 115.56(9) . . ?
O3 C12 C13 124.14(9) . . ?
C11 C12 C13 120.29(9) . . ?
C11 C10 H10 119.7 . . ?
C11 C10 C9 120.63(9) . . ?
C9 C10 H10 119.7 . . ?
C12 C11 H11 120.0 . . ?
C10 C11 C12 119.97(9) . . ?
C10 C11 H11 120.0 . . ?
C6 C7 H7 119.7 . . ?
C6 C7 C2 120.57(9) . . ?
C2 C7 H7 119.7 . . ?
C5 C6 H6 120.1 . . ?
C7 C6 C5 119.81(9) . . ?
C7 C6 H6 120.1 . . ?
C5 C4 H4 120.0 . . ?
C3 C4 C5 120.09(9) . . ?
C3 C4 H4 120.0 . . ?
C10 C9 C8 120.78(9) . . ?
C14 C9 C10 118.50(9) . . ?
C14 C9 C8 120.70(9) . . ?
C9 C14 H14 119.2 . . ?
C13 C14 C9 121.54(9) . . ?
C13 C14 H14 119.2 . . ?
C12 C13 H13 120.5 . . ?
C14 C13 C12 119.05(9) . . ?
C14 C13 H13 120.5 . . ?
C4 C3 H3 120.0 . . ?
C4 C3 C2 120.09(9) . . ?
C2 C3 H3 120.0 . . ?
C7 C2 C3 119.66(9) . . ?
C7 C2 C1 118.60(9) . . ?
C3 C2 C1 121.74(9) . . ?
N1 C8 C9 121.23(9) . . ?
N1 C8 H8 119.4 . . ?
C9 C8 H8 119.4 . . ?
O1 C1 C2 115.59(9) . . ?
O2 C1 O1 122.83(9) . . ?
O2 C1 C2 121.57(9) . . ?
O3 C15 H15A 109.5 . . ?
O3 C15 H15B 109.5 . . ?
O3 C15 H15C 109.5 . . ?
H15A C15 H15B 109.5 . . ?
H15A C15 H15C 109.5 . . ?
H15B C15 H15C 109.5 . . ?

loop_
_geom_bond_atom_site_label_1
_geom_bond_atom_site_label_2
_geom_bond_distance
_geom_bond_site_symmetry_2
_geom_bond_publ_flag
O3 C12 1.3692(12) . ?
O3 C15 1.4314(13) . ?
O1 H1 0.8400 . ?
O1 C1 1.3105(12) . ?
O2 C1 1.2396(12) . ?
N1 C5 1.4076(13) . ?
N1 C8 1.2773(14) . ?
C5 C6 1.4021(14) . ?
C5 C4 1.4012(14) . ?
C12 C11 1.3944(14) . ?
C12 C13 1.3978(14) . ?
C10 H10 0.9500 . ?
C10 C11 1.3845(14) . ?
C10 C9 1.4015(14) . ?
C11 H11 0.9500 . ?
C7 H7 0.9500 . ?
C7 C6 1.3831(14) . ?
C7 C2 1.3976(14) . ?
C6 H6 0.9500 . ?
C4 H4 0.9500 . ?
C4 C3 1.3878(14) . ?
C9 C14 1.3973(14) . ?
C9 C8 1.4656(14) . ?
C14 H14 0.9500 . ?
C14 C13 1.3855(14) . ?
C13 H13 0.9500 . ?
C3 H3 0.9500 . ?
C3 C2 1.3983(14) . ?
C2 C1 1.4751(14) . ?
C8 H8 0.9500 . ?
C15 H15A 0.9800 . ?
C15 H15B 0.9800 . ?
C15 H15C 0.9800 . ?

loop_
_geom_torsion_atom_site_label_1
_geom_torsion_atom_site_label_2
_geom_torsion_atom_site_label_3
_geom_torsion_atom_site_label_4
_geom_torsion
_geom_torsion_site_symmetry_1
_geom_torsion_site_symmetry_2
_geom_torsion_site_symmetry_3
_geom_torsion_site_symmetry_4
_geom_torsion_publ_flag
O3 C12 C11 C10 178.44(9) . . . . ?
O3 C12 C13 C14 -178.78(9) . . . . ?
N1 C5 C6 C7 177.24(9) . . . . ?
N1 C5 C4 C3 -176.33(9) . . . . ?
C5 N1 C8 C9 176.62(9) . . . . ?
C5 C4 C3 C2 -0.28(15) . . . . ?
C10 C9 C14 C13 -1.47(15) . . . . ?
C10 C9 C8 N1 172.32(10) . . . . ?
C11 C12 C13 C14 0.94(15) . . . . ?
C11 C10 C9 C14 1.10(15) . . . . ?
C11 C10 C9 C8 -177.45(9) . . . . ?
C7 C2 C1 O1 -176.39(9) . . . . ?
C7 C2 C1 O2 3.19(15) . . . . ?
C6 C5 C4 C3 -0.51(15) . . . . ?
C6 C7 C2 C3 0.41(15) . . . . ?
C6 C7 C2 C1 179.92(9) . . . . ?
C4 C5 C6 C7 1.25(15) . . . . ?
C4 C3 C2 C7 0.33(15) . . . . ?
C4 C3 C2 C1 -179.16(9) . . . . ?
C9 C10 C11 C12 0.26(15) . . . . ?
C9 C14 C13 C12 0.46(15) . . . . ?
C14 C9 C8 N1 -6.21(15) . . . . ?
C13 C12 C11 C10 -1.29(15) . . . . ?
C3 C2 C1 O1 3.12(15) . . . . ?
C3 C2 C1 O2 -177.31(10) . . . . ?
C2 C7 C6 C5 -1.20(15) . . . . ?
C8 N1 C5 C6 137.55(10) . . . . ?
C8 N1 C5 C4 -46.56(14) . . . . ?
C8 C9 C14 C13 177.08(9) . . . . ?
C15 O3 C12 C11 -177.57(9) . . . . ?
C15 O3 C12 C13 2.16(14) . . . . ?

loop_
_exptl_oxdiff_crystal_face_indexfrac_h
_exptl_oxdiff_crystal_face_indexfrac_k
_exptl_oxdiff_crystal_face_indexfrac_l
_exptl_oxdiff_crystal_face_x
_exptl_oxdiff_crystal_face_y
_exptl_oxdiff_crystal_face_z
-0.0824 -9.7101 -1.5961 -0.2287 -0.9550 -0.1888
2.4830 0.0169 -0.5500 -0.0333 -0.1504 0.9881
-2.4830 -0.0169 0.5500 0.0333 0.1504 -0.9881
-0.0142 9.7155 1.6185 0.2302 0.9615 0.1504
0.0796 1.1957 -13.6580 0.9722 -0.2324 0.0274
0.0339 -1.1270 13.6485 -0.9725 0.2323 0.0188
1.6177 0.1217 10.0473 -0.7284 0.1725 0.6631
2.2633 0.9345 4.9652 -0.3715 0.0866 0.9244
-1.7657 -0.2777 -9.2423 0.6722 -0.1589 -0.7231
0.0858 4.8665 11.8964 -0.6444 0.7534 0.1311
0.0614 -4.8040 -11.9858 0.6484 -0.7579 -0.0717
